data_7032486
loop_
_publ_author_name
'Han, Min-Le'
'Duan, Ya-Ping'
'Li, Dong-Sheng'
'Xu, Guo-Wang'
'Wu, Ya-Pan'
'Zhao, Jun'

_publ_section_title
;
 A series of divalent metal coordination polymers based on isomeric
 tetracarboxylic acids: synthesis, structures and magnetic properties.
;
_journal_issue 46
_journal_name_full 'Dalton transactions (Cambridge, England : 2003)'
_journal_page_first 17519
_journal_page_last 17527
_journal_paper_doi 10.1039/c4dt01946f
_journal_volume 43
_journal_year 2014
_chemical_formula_sum 'C22 H20 Co2 O13'
_chemical_formula_weight 610.24
_chemical_name_systematic
;

 ?

;
_space_group_IT_number 14
_symmetry_cell_setting monoclinic
_symmetry_space_group_name_Hall '-P 2ybc'
_symmetry_space_group_name_H-M 'P 1 21/c 1'
_atom_sites_solution_hydrogens geom
_atom_sites_solution_primary direct
_atom_sites_solution_secondary difmap
_audit_creation_method SHELXL-97
_cell_angle_alpha 90.00
_cell_angle_beta 97.852(7)
_cell_angle_gamma 90.00
_cell_formula_units_Z 4
_cell_length_a 14.444(8)
_cell_length_b 6.526(4)
_cell_length_c 23.959(13)
_cell_measurement_reflns_used 5479
_cell_measurement_temperature 296(2)
_cell_measurement_theta_max 27.5
_cell_measurement_theta_min 2.1
_cell_volume 2237(2)
_computing_cell_refinement 'Bruker XSCANS'
_computing_data_collection 'Bruker XSCANS'
_computing_data_reduction 'Bruker SHELXTL'
_computing_molecular_graphics 'Bruker SHELXTL'
_computing_publication_material 'Bruker SHELXTL'
_computing_structure_refinement 'SHELXL-97 (Sheldrick, 1997)'
_computing_structure_solution 'SHELXS-97 (Sheldrick, 1990)'
_diffrn_ambient_temperature 296(2)
_diffrn_measured_fraction_theta_full 0.998
_diffrn_measured_fraction_theta_max 0.998
_diffrn_measurement_device_type 'Bruker P4'
_diffrn_measurement_method '\w scans'
_diffrn_radiation_monochromator graphite
_diffrn_radiation_source 'fine-focus sealed tube'
_diffrn_radiation_type MoK\a
_diffrn_radiation_wavelength 0.71073
_diffrn_reflns_av_R_equivalents 0.0675
_diffrn_reflns_av_sigmaI/netI 0.0503
_diffrn_reflns_limit_h_max 18
_diffrn_reflns_limit_h_min -18
_diffrn_reflns_limit_k_max 8
_diffrn_reflns_limit_k_min -8
_diffrn_reflns_limit_l_max 31
_diffrn_reflns_limit_l_min -31
_diffrn_reflns_number 23097
_diffrn_reflns_theta_full 27.56
_diffrn_reflns_theta_max 27.56
_diffrn_reflns_theta_min 2.85
_exptl_absorpt_coefficient_mu 1.557
_exptl_absorpt_correction_T_max 0.7888
_exptl_absorpt_correction_T_min 0.7563
_exptl_absorpt_correction_type multi-scan
_exptl_absorpt_process_details sadabs
_exptl_crystal_colour Colorless
_exptl_crystal_density_diffrn 1.812
_exptl_crystal_density_meas ?
_exptl_crystal_density_method 'not measured'
_exptl_crystal_description Prism
_exptl_crystal_F_000 1240
_exptl_crystal_size_max 0.19
_exptl_crystal_size_mid 0.17
_exptl_crystal_size_min 0.16
_refine_diff_density_max 0.660
_refine_diff_density_min -0.576
_refine_diff_density_rms 0.078
_refine_ls_extinction_method none
_refine_ls_goodness_of_fit_ref 1.030
_refine_ls_hydrogen_treatment constr
_refine_ls_matrix_type full
_refine_ls_number_parameters 337
_refine_ls_number_reflns 5179
_refine_ls_number_restraints 0
_refine_ls_restrained_S_all 1.030
_refine_ls_R_factor_all 0.0497
_refine_ls_R_factor_gt 0.0387
_refine_ls_shift/su_max 0.001
_refine_ls_shift/su_mean 0.000
_refine_ls_structure_factor_coef Fsqd
_refine_ls_weighting_details 'calc w=1/[\s^2^(Fo^2^)+(0.0517P)^2^+1.0439P] where P=(Fo^2^+2Fc^2^)/3'
_refine_ls_weighting_scheme calc
_refine_ls_wR_factor_gt 0.1011
_refine_ls_wR_factor_ref 0.1080
_reflns_number_gt 4285
_reflns_number_total 5179
_reflns_threshold_expression >2sigma(I)
_cod_data_source_file c4dt01946f2.cif
_cod_data_source_block z
_cod_depositor_comments
;
The following automatic conversions were performed:

'_symmetry_cell_setting' value 'Monoclinic' changed to 'monoclinic'
according to
/usr/data/users/saulius/crontab/automatic-downloads/rss-feeds/RSC/lib/dictionaries/cif_core.dic
dictionary named 'cif_core.dic' version 2.4.2 from 2011-04-26.

Automatic conversion script
Id: cif_fix_values 2281 2013-09-26 08:29:07Z andrius 

 Adding full bibliography for 7032483--7032487.cif.

The following automatic conversions were performed:

'_exptl_crystal_density_meas' value 'none' was changed to '?' - the
value is perceived as not measured.

Automatic conversion script
Id: cif_fix_values 3008 2015-01-20 13:52:24Z robertas 
;
_cod_original_sg_symbol_H-M P2(1)/c
_cod_database_code 7032486

loop_
_symmetry_equiv_pos_as_xyz
'x, y, z'
'-x, y+1/2, -z+1/2'
'-x, -y, -z'
'x, -y-1/2, z-1/2'

loop_
_atom_site_label
_atom_site_type_symbol
_atom_site_fract_x
_atom_site_fract_y
_atom_site_fract_z
_atom_site_U_iso_or_equiv
_atom_site_adp_type
_atom_site_occupancy
_atom_site_symmetry_multiplicity
_atom_site_calc_flag
_atom_site_refinement_flags
Co1 Co 1.0000 -0.5000 0.5000 0.02212(13) Uani 1 2 d S
Co2 Co 0.5000 0.0000 0.5000 0.01569(12) Uani 1 2 d S
Co3 Co 0.39620(2) 0.49977(4) 0.475038(13) 0.01757(10) Uani 1 1 d .
O1 O 0.83652(16) -0.5734(3) 0.39062(8) 0.0396(5) Uani 1 1 d .
O2 O 0.87466(14) -0.3619(3) 0.46279(7) 0.0346(5) Uani 1 1 d .
O3 O 0.65134(12) -0.3758(2) 0.45327(7) 0.0253(4) Uani 1 1 d .
O4 O 0.62894(13) -0.0436(2) 0.47086(7) 0.0249(4) Uani 1 1 d .
O5 O 0.91373(17) -0.2384(3) 0.12186(9) 0.0480(6) Uani 1 1 d .
H5D H 0.9250 -0.2935 0.0928 0.072 Uiso 1 1 calc R
O6 O 0.94104(15) 0.0489(3) 0.07520(8) 0.0375(5) Uani 1 1 d .
O7 O 0.58430(14) 0.1274(3) 0.10215(7) 0.0291(4) Uani 1 1 d .
O8 O 0.56897(14) 0.4616(3) 0.08283(7) 0.0281(4) Uani 1 1 d .
O9 O 0.95103(14) -0.7791(3) 0.46730(8) 0.0344(4) Uani 1 1 d .
H9B H 0.9217 -0.8728 0.4822 0.052 Uiso 1 1 d R
H9A H 0.9069 -0.7419 0.4422 0.052 Uiso 1 1 d R
O10 O 0.51142(11) 0.3058(2) 0.47661(6) 0.0175(3) Uani 1 1 d .
H10D H 0.5290 0.3058 0.4385 0.026 Uiso 1 1 d R
O11 O 0.31000(13) 0.2869(3) 0.42131(8) 0.0335(4) Uani 1 1 d .
H11A H 0.3403 0.1779 0.4167 0.050 Uiso 1 1 d R
H11B H 0.2973 0.3450 0.3894 0.050 Uiso 1 1 d R
O12 O 0.27959(13) 0.7020(3) 0.48113(10) 0.0417(5) Uani 1 1 d .
H12B H 0.2997 0.7975 0.5037 0.063 Uiso 1 1 d R
H12A H 0.2457 0.6351 0.5011 0.063 Uiso 1 1 d R
O13 O 0.85991(16) 0.5465(3) 0.02995(9) 0.0439(5) Uani 1 1 d .
H13B H 0.8051 0.5188 0.0367 0.066 Uiso 1 1 d R
H13A H 0.8650 0.6240 0.0020 0.066 Uiso 1 1 d R
C1 C 0.83438(16) -0.4040(4) 0.41331(10) 0.0217(5) Uani 1 1 d .
C2 C 0.78599(16) -0.2294(3) 0.37955(9) 0.0190(4) Uani 1 1 d .
C3 C 0.70777(16) -0.1271(3) 0.39403(9) 0.0187(4) Uani 1 1 d .
C4 C 0.65958(15) -0.1885(3) 0.44324(9) 0.0182(4) Uani 1 1 d .
C5 C 0.66859(16) 0.0324(3) 0.35996(10) 0.0193(5) Uani 1 1 d .
H5 H 0.6157 0.0980 0.3694 0.023 Uiso 1 1 calc R
C6 C 0.70576(16) 0.0967(3) 0.31255(9) 0.0192(5) Uani 1 1 d .
C7 C 0.78860(17) 0.0040(3) 0.30051(10) 0.0205(5) Uani 1 1 d .
C8 C 0.82571(16) -0.1613(4) 0.33310(10) 0.0223(5) Uani 1 1 d .
H8 H 0.8783 -0.2277 0.3236 0.027 Uiso 1 1 calc R
C9 C 0.83983(17) 0.0929(4) 0.25594(10) 0.0226(5) Uani 1 1 d .
C10 C 0.85843(18) -0.0195(4) 0.20960(11) 0.0242(5) Uani 1 1 d .
H10 H 0.8423 -0.1574 0.2065 0.029 Uiso 1 1 calc R
C11 C 0.90148(17) 0.0751(4) 0.16757(10) 0.0243(5) Uani 1 1 d .
C12 C 0.92063(18) -0.0398(4) 0.11702(11) 0.0278(5) Uani 1 1 d .
C13 C 0.92647(18) 0.2803(4) 0.17222(11) 0.0283(5) Uani 1 1 d .
H13 H 0.9529 0.3440 0.1435 0.034 Uiso 1 1 calc R
C14 C 0.91202(19) 0.3896(4) 0.21959(11) 0.0311(6) Uani 1 1 d .
H14 H 0.9314 0.5252 0.2237 0.037 Uiso 1 1 calc R
C15 C 0.86845(18) 0.2965(4) 0.26109(11) 0.0284(5) Uani 1 1 d .
H15 H 0.8582 0.3711 0.2927 0.034 Uiso 1 1 calc R
C16 C 0.65770(16) 0.2546(3) 0.27403(9) 0.0195(5) Uani 1 1 d .
C17 C 0.63914(16) 0.2135(3) 0.21644(9) 0.0205(5) Uani 1 1 d .
H17 H 0.6529 0.0847 0.2032 0.025 Uiso 1 1 calc R
C18 C 0.60043(16) 0.3614(3) 0.17841(9) 0.0199(4) Uani 1 1 d .
C19 C 0.58310(16) 0.3117(3) 0.11645(9) 0.0200(5) Uani 1 1 d .
C20 C 0.57899(18) 0.5548(4) 0.19873(10) 0.0242(5) Uani 1 1 d .
H20 H 0.5553 0.6568 0.1737 0.029 Uiso 1 1 calc R
C21 C 0.59295(18) 0.5939(4) 0.25597(10) 0.0266(5) Uani 1 1 d .
H21 H 0.5762 0.7205 0.2693 0.032 Uiso 1 1 calc R
C22 C 0.63194(17) 0.4452(4) 0.29379(10) 0.0243(5) Uani 1 1 d .
H22 H 0.6409 0.4726 0.3322 0.029 Uiso 1 1 calc R

loop_
_atom_site_aniso_label
_atom_site_aniso_U_11
_atom_site_aniso_U_22
_atom_site_aniso_U_33
_atom_site_aniso_U_23
_atom_site_aniso_U_13
_atom_site_aniso_U_12
Co1 0.0260(3) 0.0270(3) 0.0137(2) 0.00253(17) 0.00416(19) 0.00676(18)
Co2 0.0227(2) 0.0131(2) 0.0115(2) -0.00094(14) 0.00319(17) 0.00126(15)
Co3 0.02080(18) 0.01517(17) 0.01666(18) 0.00138(11) 0.00229(13) 0.00041(11)
O1 0.0565(13) 0.0247(9) 0.0333(11) -0.0031(8) -0.0097(9) 0.0115(9)
O2 0.0433(11) 0.0381(10) 0.0196(9) -0.0034(8) -0.0065(8) 0.0199(9)
O3 0.0363(10) 0.0178(8) 0.0246(9) 0.0038(7) 0.0143(8) 0.0023(7)
O4 0.0339(10) 0.0196(8) 0.0246(9) -0.0007(7) 0.0159(8) 0.0036(7)
O5 0.0832(17) 0.0351(11) 0.0299(11) -0.0066(9) 0.0231(11) -0.0025(11)
O6 0.0527(13) 0.0428(11) 0.0202(9) 0.0022(8) 0.0168(9) 0.0010(10)
O7 0.0497(11) 0.0208(8) 0.0162(8) -0.0022(7) 0.0023(8) 0.0019(8)
O8 0.0444(11) 0.0227(8) 0.0153(8) 0.0042(7) -0.0024(8) -0.0007(7)
O9 0.0410(11) 0.0297(10) 0.0312(10) 0.0055(8) 0.0008(8) 0.0054(8)
O10 0.0244(8) 0.0157(7) 0.0129(7) -0.0004(6) 0.0043(6) -0.0006(6)
O11 0.0345(10) 0.0314(10) 0.0325(10) -0.0018(8) -0.0033(8) -0.0014(8)
O12 0.0306(10) 0.0312(10) 0.0637(14) 0.0089(10) 0.0083(10) 0.0058(8)
O13 0.0509(13) 0.0451(12) 0.0363(12) 0.0007(10) 0.0078(10) -0.0179(10)
C1 0.0217(11) 0.0253(12) 0.0185(11) 0.0030(9) 0.0042(9) 0.0056(9)
C2 0.0202(11) 0.0218(11) 0.0147(10) 0.0007(8) 0.0018(8) 0.0030(9)
C3 0.0214(11) 0.0200(10) 0.0149(10) 0.0008(8) 0.0036(9) 0.0019(8)
C4 0.0185(10) 0.0193(10) 0.0168(10) 0.0013(8) 0.0019(8) 0.0020(8)
C5 0.0213(11) 0.0230(11) 0.0143(11) 0.0007(8) 0.0046(9) 0.0041(8)
C6 0.0237(11) 0.0196(11) 0.0137(10) 0.0013(8) 0.0001(9) 0.0010(9)
C7 0.0236(12) 0.0255(12) 0.0132(11) 0.0025(8) 0.0055(9) 0.0013(9)
C8 0.0228(11) 0.0253(12) 0.0196(11) 0.0008(9) 0.0062(9) 0.0043(9)
C9 0.0248(12) 0.0277(12) 0.0162(11) 0.0039(9) 0.0057(9) 0.0028(10)
C10 0.0290(13) 0.0233(12) 0.0217(12) 0.0022(9) 0.0087(10) 0.0006(9)
C11 0.0257(12) 0.0317(13) 0.0165(11) 0.0012(10) 0.0068(9) 0.0021(10)
C12 0.0277(13) 0.0369(14) 0.0198(12) -0.0007(10) 0.0067(10) 0.0027(11)
C13 0.0301(13) 0.0310(13) 0.0261(13) 0.0064(10) 0.0119(11) -0.0002(10)
C14 0.0385(15) 0.0261(13) 0.0306(14) 0.0001(11) 0.0107(12) -0.0031(11)
C15 0.0355(14) 0.0300(13) 0.0212(12) -0.0015(10) 0.0095(10) 0.0001(11)
C16 0.0223(11) 0.0223(11) 0.0140(10) 0.0044(8) 0.0026(9) 0.0012(9)
C17 0.0279(12) 0.0183(10) 0.0153(11) 0.0010(9) 0.0030(9) 0.0031(9)
C18 0.0248(11) 0.0204(11) 0.0141(10) 0.0008(9) 0.0013(9) 0.0010(9)
C19 0.0224(11) 0.0210(11) 0.0158(11) 0.0014(9) 0.0000(9) 0.0022(9)
C20 0.0317(13) 0.0202(11) 0.0196(12) 0.0026(9) -0.0001(10) 0.0047(10)
C21 0.0372(14) 0.0192(11) 0.0225(12) -0.0048(9) 0.0004(10) 0.0071(10)
C22 0.0316(13) 0.0287(12) 0.0120(11) -0.0029(9) 0.0012(9) 0.0023(10)

loop_
_atom_type_symbol
_atom_type_description
_atom_type_scat_dispersion_real
_atom_type_scat_dispersion_imag
_atom_type_scat_source
C C 0.0033 0.0016 'International Tables Vol C Tables 4.2.6.8 and 6.1.1.4'
H H 0.0000 0.0000 'International Tables Vol C Tables 4.2.6.8 and 6.1.1.4'
O O 0.0106 0.0060 'International Tables Vol C Tables 4.2.6.8 and 6.1.1.4'
Co Co 0.3494 0.9721 'International Tables Vol C Tables 4.2.6.8 and 6.1.1.4'

loop_
_geom_angle_atom_site_label_1
_geom_angle_atom_site_label_2
_geom_angle_atom_site_label_3
_geom_angle
_geom_angle_site_symmetry_1
_geom_angle_site_symmetry_3
O9 Co1 O9 180.00(5) 3_746 .
O9 Co1 O2 89.24(8) 3_746 3_746
O9 Co1 O2 90.76(8) . 3_746
O9 Co1 O2 90.76(8) 3_746 .
O9 Co1 O2 89.24(8) . .
O2 Co1 O2 180.00(9) 3_746 .
O9 Co1 O6 91.89(8) 3_746 2_745
O9 Co1 O6 88.11(8) . 2_745
O2 Co1 O6 90.13(9) 3_746 2_745
O2 Co1 O6 89.87(9) . 2_745
O9 Co1 O6 88.11(8) 3_746 4_556
O9 Co1 O6 91.89(8) . 4_556
O2 Co1 O6 89.87(9) 3_746 4_556
O2 Co1 O6 90.13(9) . 4_556
O6 Co1 O6 180.000(1) 2_745 4_556
O10 Co2 O10 180.00(2) . 3_656
O10 Co2 O4 86.21(6) . .
O10 Co2 O4 93.79(6) 3_656 .
O10 Co2 O4 93.79(6) . 3_656
O10 Co2 O4 86.21(6) 3_656 3_656
O4 Co2 O4 180.00(9) . 3_656
O10 Co2 O8 84.58(6) . 2_645
O10 Co2 O8 95.42(6) 3_656 2_645
O4 Co2 O8 89.85(8) . 2_645
O4 Co2 O8 90.15(8) 3_656 2_645
O10 Co2 O8 95.42(6) . 4_566
O10 Co2 O8 84.58(6) 3_656 4_566
O4 Co2 O8 90.15(8) . 4_566
O4 Co2 O8 89.85(8) 3_656 4_566
O8 Co2 O8 180.0 2_645 4_566
O10 Co3 O7 95.53(7) 3_666 2_655
O10 Co3 O10 84.87(7) 3_666 .
O7 Co3 O10 93.12(7) 2_655 .
O10 Co3 O3 92.08(7) 3_666 3_656
O7 Co3 O3 168.77(7) 2_655 3_656
O10 Co3 O3 95.78(7) . 3_656
O10 Co3 O12 92.09(8) 3_666 .
O7 Co3 O12 90.97(8) 2_655 .
O10 Co3 O12 175.12(7) . .
O3 Co3 O12 80.49(8) 3_656 .
O10 Co3 O11 175.04(7) 3_666 .
O7 Co3 O11 82.26(8) 2_655 .
O10 Co3 O11 90.80(7) . .
O3 Co3 O11 90.76(8) 3_656 .
O12 Co3 O11 92.39(9) . .
C1 O2 Co1 123.83(16) . .
C4 O3 Co3 125.66(15) . 3_656
C4 O4 Co2 131.65(15) . .
C12 O5 H5D 109.5 . .
C12 O6 Co1 142.4(2) . 2_755
C19 O7 Co3 129.52(15) . 2_645
C19 O8 Co2 134.79(16) . 2_655
Co1 O9 H9B 129.6 . .
Co1 O9 H9A 101.6 . .
H9B O9 H9A 97.8 . .
Co3 O10 Co2 120.23(8) 3_666 .
Co3 O10 Co3 95.13(7) 3_666 .
Co2 O10 Co3 119.55(8) . .
Co3 O10 H10D 106.9 3_666 .
Co2 O10 H10D 106.9 . .
Co3 O10 H10D 106.9 . .
Co3 O11 H11A 110.5 . .
Co3 O11 H11B 106.5 . .
H11A O11 H11B 107.9 . .
Co3 O12 H12B 106.8 . .
Co3 O12 H12A 103.8 . .
H12B O12 H12A 101.1 . .
H13B O13 H13A 117.4 . .
O1 C1 O2 124.5(2) . .
O1 C1 C2 118.5(2) . .
O2 C1 C2 117.0(2) . .
C8 C2 C3 118.8(2) . .
C8 C2 C1 117.2(2) . .
C3 C2 C1 123.9(2) . .
C5 C3 C2 119.3(2) . .
C5 C3 C4 117.6(2) . .
C2 C3 C4 123.0(2) . .
O3 C4 O4 125.3(2) . .
O3 C4 C3 118.42(19) . .
O4 C4 C3 116.29(19) . .
C6 C5 C3 122.3(2) . .
C6 C5 H5 118.9 . .
C3 C5 H5 118.9 . .
C5 C6 C7 118.3(2) . .
C5 C6 C16 121.1(2) . .
C7 C6 C16 120.5(2) . .
C8 C7 C6 119.4(2) . .
C8 C7 C9 120.6(2) . .
C6 C7 C9 119.8(2) . .
C2 C8 C7 121.7(2) . .
C2 C8 H8 119.2 . .
C7 C8 H8 119.2 . .
C10 C9 C15 119.2(2) . .
C10 C9 C7 122.3(2) . .
C15 C9 C7 118.4(2) . .
C9 C10 C11 119.8(2) . .
C9 C10 H10 120.1 . .
C11 C10 H10 120.1 . .
C13 C11 C10 120.3(2) . .
C13 C11 C12 118.6(2) . .
C10 C11 C12 121.1(2) . .
O6 C12 O5 124.8(3) . .
O6 C12 C11 121.4(3) . .
O5 C12 C11 113.8(2) . .
C14 C13 C11 119.9(2) . .
C14 C13 H13 120.1 . .
C11 C13 H13 120.1 . .
C13 C14 C15 119.8(2) . .
C13 C14 H14 120.1 . .
C15 C14 H14 120.1 . .
C14 C15 C9 120.8(2) . .
C14 C15 H15 119.6 . .
C9 C15 H15 119.6 . .
C17 C16 C22 118.8(2) . .
C17 C16 C6 119.3(2) . .
C22 C16 C6 121.9(2) . .
C18 C17 C16 121.4(2) . .
C18 C17 H17 119.3 . .
C16 C17 H17 119.3 . .
C17 C18 C20 119.0(2) . .
C17 C18 C19 119.6(2) . .
C20 C18 C19 121.4(2) . .
O7 C19 O8 125.1(2) . .
O7 C19 C18 118.0(2) . .
O8 C19 C18 116.8(2) . .
C21 C20 C18 120.1(2) . .
C21 C20 H20 120.0 . .
C18 C20 H20 120.0 . .
C20 C21 C22 120.5(2) . .
C20 C21 H21 119.7 . .
C22 C21 H21 119.7 . .
C21 C22 C16 120.1(2) . .
C21 C22 H22 119.9 . .
C16 C22 H22 119.9 . .

loop_
_geom_bond_atom_site_label_1
_geom_bond_atom_site_label_2
_geom_bond_distance
_geom_bond_site_symmetry_2
Co1 O9 2.069(2) 3_746
Co1 O9 2.069(2) .
Co1 O2 2.108(2) 3_746
Co1 O2 2.108(2) .
Co1 O6 2.120(2) 2_745
Co1 O6 2.120(2) 4_556
Co2 O10 2.0853(18) .
Co2 O10 2.0853(18) 3_656
Co2 O4 2.0958(19) .
Co2 O4 2.0958(19) 3_656
Co2 O8 2.110(2) 2_645
Co2 O8 2.110(2) 4_566
Co3 O10 2.0761(17) 3_666
Co3 O7 2.0821(19) 2_655
Co3 O10 2.0873(18) .
Co3 O3 2.0974(18) 3_656
Co3 O12 2.160(2) .
Co3 O11 2.1678(19) .
O1 C1 1.234(3) .
O2 C1 1.277(3) .
O3 C4 1.255(3) .
O3 Co3 2.0974(18) 3_656
O4 C4 1.268(3) .
O5 C12 1.307(3) .
O5 H5D 0.8200 .
O6 C12 1.227(3) .
O6 Co1 2.120(2) 2_755
O7 C19 1.251(3) .
O7 Co3 2.0821(19) 2_645
O8 C19 1.266(3) .
O8 Co2 2.110(2) 2_655
O9 H9B 0.8500 .
O9 H9A 0.8499 .
O10 Co3 2.0761(17) 3_666
O10 H10D 0.9800 .
O11 H11A 0.8500 .
O11 H11B 0.8502 .
O12 H12B 0.8499 .
O12 H12A 0.8500 .
O13 H13B 0.8499 .
O13 H13A 0.8501 .
C1 C2 1.512(3) .
C2 C8 1.393(3) .
C2 C3 1.396(3) .
C3 C5 1.395(3) .
C3 C4 1.503(3) .
C5 C6 1.386(3) .
C5 H5 0.9300 .
C6 C7 1.405(3) .
C6 C16 1.490(3) .
C7 C8 1.395(3) .
C7 C9 1.497(3) .
C8 H8 0.9300 .
C9 C10 1.387(3) .
C9 C15 1.392(4) .
C10 C11 1.397(3) .
C10 H10 0.9300 .
C11 C13 1.387(4) .
C11 C12 1.482(4) .
C13 C14 1.380(4) .
C13 H13 0.9300 .
C14 C15 1.387(4) .
C14 H14 0.9300 .
C15 H15 0.9300 .
C16 C17 1.395(3) .
C16 C22 1.399(3) .
C17 C18 1.391(3) .
C17 H17 0.9300 .
C18 C20 1.402(3) .
C18 C19 1.506(3) .
C20 C21 1.382(3) .
C20 H20 0.9300 .
C21 C22 1.393(3) .
C21 H21 0.9300 .
C22 H22 0.9300 .

loop_
_geom_torsion_atom_site_label_1
_geom_torsion_atom_site_label_2
_geom_torsion_atom_site_label_3
_geom_torsion_atom_site_label_4
_geom_torsion
_geom_torsion_site_symmetry_1
_geom_torsion_site_symmetry_4
O9 Co1 O2 C1 138.5(2) 3_746 .
O9 Co1 O2 C1 -41.5(2) . .
O2 Co1 O2 C1 -74(100) 3_746 .
O6 Co1 O2 C1 46.6(2) 2_745 .
O6 Co1 O2 C1 -133.4(2) 4_556 .
O10 Co2 O4 C4 -140.0(2) . .
O10 Co2 O4 C4 40.0(2) 3_656 .
O4 Co2 O4 C4 -43(100) 3_656 .
O8 Co2 O4 C4 -55.4(2) 2_645 .
O8 Co2 O4 C4 124.6(2) 4_566 .
O10 Co2 O10 Co3 143(100) 3_656 3_666
O4 Co2 O10 Co3 -74.50(9) . 3_666
O4 Co2 O10 Co3 105.50(9) 3_656 3_666
O8 Co2 O10 Co3 -164.71(9) 2_645 3_666
O8 Co2 O10 Co3 15.29(9) 4_566 3_666
O10 Co2 O10 Co3 27(100) 3_656 .
O4 Co2 O10 Co3 168.81(9) . .
O4 Co2 O10 Co3 -11.19(9) 3_656 .
O8 Co2 O10 Co3 78.60(9) 2_645 .
O8 Co2 O10 Co3 -101.40(9) 4_566 .
O10 Co3 O10 Co3 0.0 3_666 3_666
O7 Co3 O10 Co3 95.28(7) 2_655 3_666
O3 Co3 O10 Co3 -91.58(7) 3_656 3_666
O12 Co3 O10 Co3 -51.6(8) . 3_666
O11 Co3 O10 Co3 177.58(7) . 3_666
O10 Co3 O10 Co2 129.19(11) 3_666 .
O7 Co3 O10 Co2 -135.53(8) 2_655 .
O3 Co3 O10 Co2 37.61(9) 3_656 .
O12 Co3 O10 Co2 77.5(8) . .
O11 Co3 O10 Co2 -53.24(9) . .
Co1 O2 C1 O1 31.6(4) . .
Co1 O2 C1 C2 -144.59(17) . .
O1 C1 C2 C8 -65.7(3) . .
O2 C1 C2 C8 110.7(3) . .
O1 C1 C2 C3 117.9(3) . .
O2 C1 C2 C3 -65.7(3) . .
C8 C2 C3 C5 3.5(3) . .
C1 C2 C3 C5 179.9(2) . .
C8 C2 C3 C4 179.9(2) . .
C1 C2 C3 C4 -3.8(4) . .
Co3 O3 C4 O4 -10.0(3) 3_656 .
Co3 O3 C4 C3 171.24(15) 3_656 .
Co2 O4 C4 O3 -45.6(3) . .
Co2 O4 C4 C3 133.21(18) . .
C5 C3 C4 O3 137.8(2) . .
C2 C3 C4 O3 -38.6(3) . .
C5 C3 C4 O4 -41.0(3) . .
C2 C3 C4 O4 142.5(2) . .
C2 C3 C5 C6 -1.4(4) . .
C4 C3 C5 C6 -177.9(2) . .
C3 C5 C6 C7 -3.4(3) . .
C3 C5 C6 C16 174.4(2) . .
C5 C6 C7 C8 6.0(3) . .
C16 C6 C7 C8 -171.9(2) . .
C5 C6 C7 C9 -169.4(2) . .
C16 C6 C7 C9 12.7(3) . .
C3 C2 C8 C7 -0.9(4) . .
C1 C2 C8 C7 -177.5(2) . .
C6 C7 C8 C2 -4.0(4) . .
C9 C7 C8 C2 171.4(2) . .
C8 C7 C9 C10 62.6(3) . .
C6 C7 C9 C10 -122.1(3) . .
C8 C7 C9 C15 -118.3(3) . .
C6 C7 C9 C15 57.0(3) . .
C15 C9 C10 C11 -3.0(4) . .
C7 C9 C10 C11 176.1(2) . .
C9 C10 C11 C13 0.6(4) . .
C9 C10 C11 C12 -178.8(2) . .
Co1 O6 C12 O5 -16.4(5) 2_755 .
Co1 O6 C12 C11 163.5(2) 2_755 .
C13 C11 C12 O6 -13.9(4) . .
C10 C11 C12 O6 165.5(3) . .
C13 C11 C12 O5 166.0(2) . .
C10 C11 C12 O5 -14.6(4) . .
C10 C11 C13 C14 2.5(4) . .
C12 C11 C13 C14 -178.1(2) . .
C11 C13 C14 C15 -3.1(4) . .
C13 C14 C15 C9 0.7(4) . .
C10 C9 C15 C14 2.4(4) . .
C7 C9 C15 C14 -176.8(2) . .
C5 C6 C16 C17 -127.6(2) . .
C7 C6 C16 C17 50.2(3) . .
C5 C6 C16 C22 53.5(3) . .
C7 C6 C16 C22 -128.7(3) . .
C22 C16 C17 C18 3.5(4) . .
C6 C16 C17 C18 -175.4(2) . .
C16 C17 C18 C20 -0.6(4) . .
C16 C17 C18 C19 178.9(2) . .
Co3 O7 C19 O8 20.0(4) 2_645 .
Co3 O7 C19 C18 -159.48(16) 2_645 .
Co2 O8 C19 O7 24.9(4) 2_655 .
Co2 O8 C19 C18 -155.57(17) 2_655 .
C17 C18 C19 O7 15.7(3) . .
C20 C18 C19 O7 -164.8(2) . .
C17 C18 C19 O8 -163.9(2) . .
C20 C18 C19 O8 15.6(3) . .
C17 C18 C20 C21 -2.5(4) . .
C19 C18 C20 C21 178.0(2) . .
C18 C20 C21 C22 2.7(4) . .
C20 C21 C22 C16 0.3(4) . .
C17 C16 C22 C21 -3.3(4) . .
C6 C16 C22 C21 175.6(2) . .
